data_1007082
loop_
_publ_author_name
'Averbuch-Pouchot, M T'
'Durif, A'

_publ_section_title
;
Structure du Monophosphate de Potassium-Zinc: K Zn~4~ (P O~4~)~3~
;
_journal_coden_ASTM ACBCAR
_journal_name_full 'Acta Crystallographica B (24,1968-38,1982)'
_journal_page_first 151
_journal_page_last 152
_journal_paper_doi 10.1107/S0567740879002806
_journal_volume 35
_journal_year 1979
_chemical_formula_structural 'K Zn4 (P O4)3'
_chemical_formula_sum 'K O12 P3 Zn4'
_chemical_name_systematic 'Potassium tetrazinc phosphate'
_space_group_IT_number 56
_symmetry_cell_setting orthorhombic
_symmetry_Int_Tables_number 56
_symmetry_space_group_name_Hall '-P 2ab 2ac'
_symmetry_space_group_name_H-M 'P c c n'
_cell_angle_alpha 90
_cell_angle_beta 90
_cell_angle_gamma 90
_cell_formula_units_Z 4
_cell_length_a 13.81(1)
_cell_length_b 8.166(8)
_cell_length_c 9.675(8)
_cell_volume 1091.1
_refine_ls_R_factor_all 0.045
_cod_database_code 1007082

loop_
_symmetry_equiv_pos_as_xyz
x,y,z
1/2-x,1/2-y,z
1/2+x,-y,1/2-z
-x,1/2+y,1/2-z
-x,-y,-z
1/2+x,1/2+y,-z
1/2-x,y,1/2+z
x,1/2-y,1/2+z

loop_
_atom_site_label
_atom_site_type_symbol
_atom_site_symmetry_multiplicity
_atom_site_Wyckoff_symbol
_atom_site_fract_x
_atom_site_fract_y
_atom_site_fract_z
_atom_site_occupancy
_atom_site_attached_hydrogens
_atom_site_calc_flag
Zn1 Zn2+ 8 e 0.05049(6) 0.1055(1) 0.19316(9) 1. 0 d
Zn2 Zn2+ 8 e 0.14556(6) 0.08671(9) 0.49742(9) 1. 0 d
K1 K1+ 4 d 0.75 0.25 0.1930(3) 1. 0 d
P1 P5+ 8 e 0.5655(1) 0.2454(2) 0.4338(2) 1. 0 d
P2 P5+ 4 c 0.25 0.25 0.2538(3) 1. 0 d
O1 O2- 8 e 0.2630(4) 0.4022(6) 0.3415(6) 1. 0 d
O2 O2- 8 e 0.3396(4) 0.2356(6) 0.1556(5) 1. 0 d
O3 O2- 8 e 0.4712(4) 0.3420(6) 0.3930(6) 1. 0 d
O4 O2- 8 e 0.4129(4) 0.6182(6) 0.1767(6) 1. 0 d
O5 O2- 8 e 0.1501(4) 0.6327(6) 0.0636(6) 1. 0 d
O6 O2- 8 e 0.4482(4) 0.8297(7) 0.4250(5) 1. 0 d

loop_
_atom_type_symbol
_atom_type_oxidation_number
Zn2+ 2.000
K1+ 1.000
P5+ 5.000
O2- -2.000
